data_7204516
loop_
_publ_author_name
'Weeks, Curtis'
'Song, Yanning'
'Suzuki, Masatsugu'
'Chernova, Natasha A.'
'Zavalij, Peter Y.'
'Whittingham, M. Stanley'

_publ_section_title
;
 The one dimensional chain structures of vanadyl glycolate and vanadyl
 acetateElectronic supplementary information (ESI) available:
 difference plots and reflections lists for VO(CH3COO)2 and
 VO(OCH2CH2O). See http://www.rsc.org/suppdata/jm/b2/b208100h/
;
_journal_issue 6
_journal_name_full 'Journal of Materials Chemistry'
_journal_page_first 1420
_journal_paper_doi 10.1039/b208100h
_journal_volume 13
_journal_year 2003
_chemical_formula_structural VO(CH3COO)2
_chemical_formula_sum 'C8 H12 O10 V2'
_chemical_formula_weight 740.16
_chemical_name_common 'Vanadyl diacetate'
_chemical_name_systematic ?
_space_group_IT_number 36
_symmetry_cell_setting orthorhombic
_symmetry_space_group_name_Hall 'C 2c -2'
_symmetry_space_group_name_H-M 'C m c 21'
_cell_angle_alpha 90
_cell_angle_beta 90
_cell_angle_gamma 90
_cell_formula_units_Z 2
_cell_length_a 14.0654(4)
_cell_length_b 6.8771(2)
_cell_length_c 6.9255(3)
_cell_volume 669.90(4)
_computing_cell_refinement CSD
_computing_data_reduction CSD
_computing_publication_material 'CSD (Akeslrud et al, 1993)'
_computing_structure_refinement CSD
_computing_structure_solution CSD
_diffrn_ambient_environment air
_diffrn_ambient_temperature 295
_diffrn_detector 'Ge solid state detector'
_diffrn_measurement_device 'Scintag XDS2000'
_diffrn_measurement_method \w/\q
_diffrn_radiation_probe x-ray
_diffrn_reflns_theta_max 45.5
_exptl_absorpt_coefficient_mu 12.9
_exptl_crystal_density_diffrn 1.8346(2)
_exptl_crystal_F_000 372
_pd_calc_method 'Rietveld Refinement'
_pd_meas_2theta_range_inc 0.02
_pd_meas_2theta_range_max 91
_pd_meas_2theta_range_min 10
_pd_meas_scan_method step
_pd_meas_step_count_time 30
_pd_phase_name CWRT
_pd_proc_2theta_range_inc 0.02
_pd_proc_2theta_range_max 91
_pd_proc_2theta_range_min 10
_pd_proc_ls_pref_orient_corr
; 
Preffered orientation was refined using CSD
formula (Pecharskii, Akselrud & Zavalii, 1987):

I~corr~=I~obs~/[1+(\t^2^-1)^.^sin^2^\f]^1/2^

Axis  0  0  1, \t=4.77(4)

;
_pd_proc_ls_profile_function pseudo-Voit
_pd_proc_ls_prof_R_factor 0.098
_pd_proc_ls_prof_wR_expected 0.035
_pd_proc_ls_prof_wR_factor 0.122
_pd_spec_mounting 'packed powder pellet'
_pd_spec_size_axial 25
_pd_spec_size_equat 25
_pd_spec_size_thick 1
_refine_ls_matrix_type fullcycle
_refine_ls_number_parameters 24
_refine_ls_number_reflns 0
_refine_ls_structure_factor_coef Inet
_refine_ls_weighting_details 'w = 1/[Y~i~+\s(Y~i~)]'
_refine_ls_weighting_scheme calc
_cod_data_source_file b208100h.txt
_cod_data_source_block CWRT_phase_1
_cod_depositor_comments
;
 Changing the _atom_site_occupancy data item value from '.' to '1'
 for all fully occupied atom sites.

 Antanas Vaitkus,
 2017-02-10

The following automatic conversions were performed:

'_refine_ls_weighting_scheme' value '1/[Y~i~+\s(Y~i~)]' was changed
to 'calc'. New tag '_refine_ls_weighting_details' was created. The
value of the new tag was set to 'w = 1/[Y~i~+\s(Y~i~)]'.

Automatic conversion script
Id: cif_fix_values 3143 2015-03-26 13:38:13Z robertas 
;
_cod_original_cell_volume 669.90(6)
_cod_original_formula_sum 'V2 O10 C8 H12'
_cod_database_code 7204516
_refine_ls_r_factor_i 0.070

loop_
_symmetry_equiv_pos_as_xyz
x,y,z
-x,y,z
x,-y,1/2+z
-x,-y,1/2+z
1/2+x,1/2+y,z
1/2-x,1/2+y,z
1/2+x,1/2-y,1/2+z
1/2-x,1/2-y,1/2+z

loop_
_atom_site_label
_atom_site_fract_x
_atom_site_fract_y
_atom_site_fract_z
_atom_site_thermal_displace_type
_atom_site_U_iso_or_equiv
_atom_site_symmetry_multiplicity
_atom_site_type_symbol
_atom_site_occupancy
V 0 0.02528(1) 0.50000 Uiso 0.0279(3) 4 V 1
O1 0 0.1158(4) 0.7260(10) Uiso 0.0189(11) 4 O 1
O2 0.1014(2) 0.1750(3) 0.0404(7) Uiso 0.0149(11) 8 O 1
O3 0.0928(2) 0.1814(4) 0.3652(7) Uiso 0.0265(12) 8 O 1
C1 0.1322(2) 0.2276(5) 0.2094(12) Uiso 0.0177(14) 8 C 1
C2 0.2969(2) 0.1002(4) 0.7003(9) Uiso 0.052(2) 8 C 1

loop_
_atom_type_symbol
_atom_type_description
_atom_type_number_in_cell
_atom_type_scat_dispersion_real
_atom_type_scat_dispersion_imag
_atom_type_scat_source
V V 4.00 .035 2.110 International_Tables_Vol_IV_Table_2.3.1
O O 20.00 .047 .032 International_Tables_Vol_IV_Table_2.3.1
C C 16.00 .017 .009 International_Tables_Vol_IV_Table_2.3.1
H H 24.00 .000 .000 International_Tables_Vol_IV_Table_2.3.1

loop_
_diffrn_radiation_wavelength
_diffrn_radiation_wavelength_wt
_diffrn_radiation_type
1.540562 1.000 CuK\a~1~
1.544390 .500 CuK\a~2~

loop_
_geom_angle_atom_site_label_1
_geom_angle_atom_site_label_2
_geom_angle_atom_site_label_3
_geom_angle
_geom_angle_site_symmetry_1
_geom_angle_site_symmetry_3
_geom_angle_publ_flag
O1 V O3 104.12 . . no
O1 V O3 104.12 . 2_555 no
O1 V O2 97.13 . 3_555 no
O1 V O2 97.13 . 4_555 no
O1 V O1 174.61 . 3_554 no
O3 V O3 85.09 . 2_555 no
O3 V O2 88.17 . 3_555 no
O3 V O2 158.68 . 4_555 no
O3 V O1 79.77 . 3_554 no
O3 V O2 158.68 2_555 3_555 no
O3 V O2 88.17 2_555 4_555 no
O3 V O1 79.77 2_555 3_554 no
O2 V O2 90.87 3_555 4_555 no
O2 V O1 79.13 3_555 3_554 no
O2 V O1 79.13 4_555 3_554 no
V O1 V 131.24 . 3_555 no
C1 O2 V 123.70 . 3_554 no
C1 O3 V 148.84 . . no
O3 C1 O2 123.9(5) . . no
O3 C1 C2 120.9(5) . 8_554 no
O2 C1 C2 113.0(4) . 8_554 no

loop_
_geom_bond_atom_site_label_1
_geom_bond_atom_site_label_2
_geom_bond_distance
_geom_bond_site_symmetry_2
_geom_bond_publ_flag
V O1 1.684 . yes
V O3 1.931 . yes
V O3 1.931 2_555 yes
V O2 2.002 3_555 yes
V O2 2.002 4_555 yes
V O1 2.131 3_554 yes
O2 C1 1.299(9) . yes
O3 C1 1.253(9) . yes
C1 C2 1.550(5) 8_554 yes

loop_
_geom_torsion_atom_site_label_1
_geom_torsion_atom_site_label_2
_geom_torsion_atom_site_label_3
_geom_torsion_atom_site_label_4
_geom_torsion
_geom_torsion_site_symmetry_1
_geom_torsion_site_symmetry_3
_geom_torsion_site_symmetry_4
_geom_torsion_publ_flag
O3 V O1 V 135.8 . . 3_555 no
O3 V O1 V -135.8 2_555 . 3_555 no
O2 V O1 V -45.9 3_555 . 3_555 no
O2 V O1 V 45.9 4_555 . 3_555 no
O1 V O1 V .0 3_554 . 3_555 no
O1 V O3 C1 172.3 . . . no
O3 V O3 C1 68.9 2_555 . . no
O2 V O3 C1 90.8 3_555 . . no
O2 V O3 C1 -3.1 4_555 . . no
O1 V O3 C1 -11.5 3_554 . . no
O1 V O3 C1 -172.3 . 2_555 2_555 no
O3 V O3 C1 -68.9 . 2_555 2_555 no
O2 V O3 C1 3.1 3_555 2_555 2_555 no
O2 V O3 C1 -90.8 4_555 2_555 2_555 no
O1 V O3 C1 11.5 3_554 2_555 2_555 no
O1 V O2 C1 -13.4 . 3_555 3_555 no
O3 V O2 C1 117.4 . 3_555 3_555 no
O3 V O2 C1 171.1 2_555 3_555 3_555 no
O2 V O2 C1 83.9 4_555 3_555 3_555 no
O1 V O2 C1 162.6 3_554 3_555 3_555 no
O1 V O2 C1 13.4 . 4_555 4_555 no
O3 V O2 C1 -171.1 . 4_555 4_555 no
O3 V O2 C1 -117.4 2_555 4_555 4_555 no
O2 V O2 C1 -83.9 3_555 4_555 4_555 no
O1 V O2 C1 -162.6 3_554 4_555 4_555 no
O1 V O1 V -180.0 . 3_554 3_554 no
O3 V O1 V -43.4 . 3_554 3_554 no
O3 V O1 V 43.4 2_555 3_554 3_554 no
O2 V O1 V 133.5 3_555 3_554 3_554 no
O2 V O1 V -133.5 4_555 3_554 3_554 no
V O2 C1 O3 11.0 3_554 . . no
V O2 C1 C2 174.0 3_554 . 8_554 no
V O3 C1 O2 -11.1 . . . no
V O3 C1 C2 172.8 . . 8_554 no
